data_7018846
loop_
_publ_author_name
'Kozma, \'Agnes'
'Ib\'a\~nez, Susana'
'Silaghi-Dumitrescu, Radu'
'Sanz Miguel, Pablo J.'
'Gupta, Deepali'
'Lippert, Bernhard'

_publ_section_title
;
 7-Methylguanine: protonation, formation of linkage isomers with
 trans-(NH3)2PtII, and base pairing properties
;
_journal_issue 20
_journal_name_full 'Dalton Transactions'
_journal_page_first 6094
_journal_paper_doi 10.1039/c2dt12228f
_journal_volume 41
_journal_year 2012
_chemical_formula_moiety 'C12 H20 N12 O2 Pt, 2(Cl O4), 3(H2 O)'
_chemical_formula_sum 'C12 H26 Cl2 N12 O13 Pt'
_chemical_formula_weight 812.44
_chemical_name_systematic
;
?
;
_space_group_IT_number 2
_symmetry_cell_setting triclinic
_symmetry_space_group_name_Hall '-P 1'
_symmetry_space_group_name_H-M 'P -1'
_atom_sites_solution_hydrogens geom
_atom_sites_solution_primary direct
_atom_sites_solution_secondary difmap
_audit_creation_date 2011-06-08T11:21:04-00:00
_audit_creation_method 'WinGX routine CIF_UPDATE'
_cell_angle_alpha 76.664(4)
_cell_angle_beta 83.274(4)
_cell_angle_gamma 77.138(4)
_cell_formula_units_Z 2
_cell_length_a 9.3162(4)
_cell_length_b 10.4184(5)
_cell_length_c 13.6046(6)
_cell_measurement_reflns_used 4995
_cell_measurement_temperature 150(2)
_cell_measurement_theta_max 29.1156
_cell_measurement_theta_min 2.2432
_cell_volume 1249.60(10)
_computing_structure_refinement 'SHELXL-97 (Sheldrick, 1997)'
_computing_structure_solution 'SHELXS-97 (Sheldrick, 1990)'
_diffrn_ambient_temperature 150(2)
_diffrn_measured_fraction_theta_full 1
_diffrn_measured_fraction_theta_max 0.841
_diffrn_measurement_device_type 'Xcalibur, Sapphire3'
_diffrn_measurement_method '\w scans'
_diffrn_radiation_monochromator graphite
_diffrn_radiation_type MoK\a
_diffrn_radiation_wavelength 0.71073
_diffrn_reflns_av_R_equivalents 0.0366
_diffrn_reflns_av_unetI/netI 0.0906
_diffrn_reflns_limit_h_max 12
_diffrn_reflns_limit_h_min -11
_diffrn_reflns_limit_k_max 9
_diffrn_reflns_limit_k_min -13
_diffrn_reflns_limit_l_max 16
_diffrn_reflns_limit_l_min -17
_diffrn_reflns_number 9990
_diffrn_reflns_theta_full 25
_diffrn_reflns_theta_max 29.18
_diffrn_reflns_theta_min 2.25
_exptl_absorpt_coefficient_mu 5.917
_exptl_absorpt_correction_T_max 0.553
_exptl_absorpt_correction_T_min 0.381
_exptl_absorpt_correction_type multi-scan
_exptl_absorpt_process_details sadabs
_exptl_crystal_colour colorless
_exptl_crystal_density_diffrn 2.159
_exptl_crystal_density_method 'not measured'
_exptl_crystal_description prisms
_exptl_crystal_F_000 796
_exptl_crystal_size_max 0.2
_exptl_crystal_size_mid 0.1
_exptl_crystal_size_min 0.1
_refine_diff_density_max 1.401
_refine_diff_density_min -1.604
_refine_diff_density_rms 0.148
_refine_ls_extinction_method none
_refine_ls_goodness_of_fit_ref 0.872
_refine_ls_hydrogen_treatment constr
_refine_ls_matrix_type full
_refine_ls_number_parameters 365
_refine_ls_number_reflns 5680
_refine_ls_number_restraints 0
_refine_ls_restrained_S_all 0.872
_refine_ls_R_factor_all 0.048
_refine_ls_R_factor_gt 0.0332
_refine_ls_shift/su_max 0.001
_refine_ls_shift/su_mean 0
_refine_ls_structure_factor_coef Fsqd
_refine_ls_weighting_details 'calc w=1/[\s^2^(Fo^2^)+(0.0000P)^2^+0.0000P] where P=(Fo^2^+2Fc^2^)/3'
_refine_ls_weighting_scheme calc
_refine_ls_wR_factor_gt 0.0426
_refine_ls_wR_factor_ref 0.0438
_reflns_number_gt 4409
_reflns_number_total 5680
_reflns_threshold_expression >2sigma(I)
_cod_data_source_file c2dt12228f.txt
_cod_data_source_block 5_AGK10_sanz
_cod_original_sg_symbol_H-M P-1
_cod_database_code 7018846

loop_
_symmetry_equiv_pos_as_xyz
'x, y, z'
'-x, -y, -z'

loop_
_atom_site_label
_atom_site_type_symbol
_atom_site_fract_x
_atom_site_fract_y
_atom_site_fract_z
_atom_site_U_iso_or_equiv
_atom_site_adp_type
_atom_site_occupancy
_atom_site_symmetry_multiplicity
_atom_site_calc_flag
_atom_site_refinement_flags
Pt1 Pt 0.546887(19) 0.74464(2) 0.741570(15) 0.01820(5) Uani 1 1 d .
N11 N 0.4864(3) 0.7811(4) 0.5964(3) 0.0308(11) Uani 1 1 d .
H111 H 0.4842 0.7017 0.5798 0.046 Uiso 1 1 calc R
H112 H 0.5528 0.8222 0.5532 0.046 Uiso 1 1 calc R
H113 H 0.3952 0.8354 0.5914 0.046 Uiso 1 1 calc R
N12 N 0.5964(3) 0.7127(4) 0.8877(2) 0.0236(10) Uani 1 1 d .
H121 H 0.5766 0.7927 0.9079 0.035 Uiso 1 1 calc R
H122 H 0.6938 0.6747 0.8931 0.035 Uiso 1 1 calc R
H123 H 0.5409 0.6565 0.9277 0.035 Uiso 1 1 calc R
N1A N -0.0346(4) 0.8082(4) 0.8922(3) 0.0268(11) Uani 1 1 d .
H1A H -0.1248 0.842 0.9137 0.032 Uiso 1 1 calc R
C2A C 0.0620(5) 0.8947(5) 0.8658(3) 0.0272(13) Uani 1 1 d .
N2A N 0.0125(4) 1.0213(4) 0.8743(3) 0.0381(12) Uani 1 1 d .
H21A H 0.0709 1.0797 0.8564 0.046 Uiso 1 1 calc R
H22A H -0.0789 1.0471 0.898 0.046 Uiso 1 1 calc R
N3A N 0.1998(3) 0.8569(4) 0.8300(3) 0.0226(10) Uani 1 1 d .
C4A C 0.2349(5) 0.7269(5) 0.8236(3) 0.0232(12) Uani 1 1 d .
C5A C 0.1449(4) 0.6335(5) 0.8503(3) 0.0206(12) Uani 1 1 d .
C6A C -0.0036(4) 0.6711(5) 0.8885(3) 0.0232(12) Uani 1 1 d .
O6A O -0.0975(3) 0.6031(3) 0.9145(2) 0.0295(9) Uani 1 1 d .
N7A N 0.2265(4) 0.5142(4) 0.8326(3) 0.0206(10) Uani 1 1 d .
C7A C 0.1790(4) 0.3842(5) 0.8472(3) 0.0300(14) Uani 1 1 d .
H71A H 0.266 0.3116 0.8452 0.045 Uiso 1 1 calc R
H72A H 0.1162 0.3882 0.7931 0.045 Uiso 1 1 calc R
H73A H 0.1234 0.3666 0.9129 0.045 Uiso 1 1 calc R
C8A C 0.3619(4) 0.5341(5) 0.7971(3) 0.0212(12) Uani 1 1 d .
H8A H 0.4414 0.4665 0.7799 0.025 Uiso 1 1 calc R
N9A N 0.3689(3) 0.6637(4) 0.7893(3) 0.0207(10) Uani 1 1 d .
N1B N 0.9840(4) 0.7862(4) 0.6320(3) 0.0215(10) Uani 1 1 d .
H1B H 1.0623 0.7278 0.6161 0.026 Uiso 1 1 calc R
C2B C 0.8577(5) 0.7383(5) 0.6653(3) 0.0212(12) Uani 1 1 d .
N2B N 0.8672(4) 0.6083(4) 0.6706(3) 0.0313(12) Uani 1 1 d .
H21B H 0.7899 0.5716 0.6929 0.038 Uiso 1 1 calc R
H22B H 0.9508 0.5586 0.6519 0.038 Uiso 1 1 calc R
N3B N 0.7344(3) 0.8162(4) 0.6926(3) 0.0180(10) Uani 1 1 d .
C4B C 0.7430(4) 0.9491(5) 0.6836(3) 0.0199(12) Uani 1 1 d .
C5B C 0.8696(5) 0.9986(5) 0.6514(3) 0.0226(12) Uani 1 1 d .
C6B C 1.0006(5) 0.9178(5) 0.6208(3) 0.0244(12) Uani 1 1 d .
O6B O 1.1214(3) 0.9474(3) 0.5885(2) 0.0335(9) Uani 1 1 d .
N7B N 0.8308(4) 1.1343(4) 0.6512(3) 0.0266(10) Uani 1 1 d .
C7B C 0.9284(5) 1.2298(5) 0.6313(3) 0.0361(14) Uani 1 1 d .
H71B H 0.8695 1.3214 0.6255 0.054 Uiso 1 1 calc R
H72B H 0.9884 1.2228 0.5678 0.054 Uiso 1 1 calc R
H73B H 0.9932 1.2097 0.687 0.054 Uiso 1 1 calc R
C8B C 0.6873(5) 1.1568(5) 0.6825(3) 0.0326(14) Uani 1 1 d .
H8B H 0.6322 1.2432 0.6891 0.039 Uiso 1 1 calc R
N9B N 0.6291(4) 1.0475(4) 0.7035(3) 0.0288(11) Uani 1 1 d .
Cl1 Cl 0.70084(12) 0.32551(12) 0.89578(9) 0.0252(3) Uani 1 1 d .
O11 O 0.6357(3) 0.4141(3) 0.9624(2) 0.0298(9) Uani 1 1 d .
O12 O 0.7057(3) 0.3999(3) 0.7935(2) 0.0272(8) Uani 1 1 d .
O13 O 0.8446(3) 0.2592(4) 0.9225(2) 0.0500(12) Uani 1 1 d .
O14 O 0.6094(4) 0.2289(4) 0.9034(2) 0.0503(11) Uani 1 1 d .
Cl2 Cl 0.72591(12) 0.52291(14) 0.44047(9) 0.0316(3) Uani 1 1 d .
O21 O 0.7371(3) 0.3929(3) 0.4136(2) 0.0358(9) Uani 1 1 d .
O22 O 0.8715(3) 0.5534(4) 0.4268(3) 0.0458(11) Uani 1 1 d .
O23 O 0.6292(3) 0.6242(3) 0.3751(2) 0.0434(10) Uani 1 1 d .
O24 O 0.6696(3) 0.5167(4) 0.5444(2) 0.0462(11) Uani 1 1 d .
O1W O 0.3541(3) 1.0593(3) 0.8273(3) 0.0494(11) Uani 1 1 d .
H1W H 0.4372 1.0639 0.7948 0.074 Uiso 1 1 d R
H2W H 0.3183 1.0026 0.8069 0.074 Uiso 1 1 d R
O2W O -0.3119(3) 0.9376(3) 0.9692(2) 0.0416(10) Uani 1 1 d .
H3W H -0.3479 1.0183 0.9409 0.062 Uiso 1 1 d R
H4W H -0.3195 0.9328 1.0327 0.062 Uiso 1 1 d R
O3W O 1.3266(4) 1.1031(4) 0.5675(3) 0.0627(13) Uani 1 1 d .
H5W H 1.2421 1.0864 0.5645 0.094 Uiso 1 1 d R
H6W H 1.3168 1.1575 0.6068 0.094 Uiso 1 1 d R

loop_
_atom_site_aniso_label
_atom_site_aniso_U_11
_atom_site_aniso_U_22
_atom_site_aniso_U_33
_atom_site_aniso_U_23
_atom_site_aniso_U_13
_atom_site_aniso_U_12
Pt1 0.01753(9) 0.01927(10) 0.01836(10) -0.00444(7) 0.00087(6) -0.00552(7)
N11 0.026(2) 0.040(3) 0.024(2) 0.000(2) 0.0024(17) -0.0099(19)
N12 0.0145(19) 0.028(3) 0.028(2) -0.0041(19) 0.0012(16) -0.0067(16)
N1A 0.017(2) 0.037(3) 0.023(2) -0.010(2) 0.0004(16) 0.0039(19)
C2A 0.035(3) 0.028(3) 0.017(3) -0.005(2) -0.009(2) 0.000(2)
N2A 0.038(2) 0.027(3) 0.047(3) -0.014(2) -0.002(2) 0.003(2)
N3A 0.0145(19) 0.029(3) 0.023(2) -0.0078(19) -0.0019(16) 0.0005(17)
C4A 0.018(2) 0.029(3) 0.021(3) -0.002(2) -0.003(2) -0.003(2)
C5A 0.015(2) 0.027(3) 0.017(3) -0.004(2) -0.0014(19) -0.001(2)
C6A 0.018(2) 0.031(3) 0.017(3) -0.006(2) -0.005(2) 0.006(2)
O6A 0.0136(16) 0.038(2) 0.036(2) -0.0068(18) 0.0045(14) -0.0070(15)
N7A 0.020(2) 0.020(2) 0.021(2) -0.0035(19) -0.0029(17) -0.0044(18)
C7A 0.024(3) 0.034(3) 0.031(3) -0.007(3) 0.010(2) -0.008(2)
C8A 0.014(2) 0.035(3) 0.015(3) -0.006(2) 0.0007(19) -0.008(2)
N9A 0.019(2) 0.018(2) 0.025(2) -0.0033(19) -0.0059(16) -0.0033(17)
N1B 0.020(2) 0.023(2) 0.022(2) -0.0095(19) 0.0022(16) -0.0034(17)
C2B 0.028(3) 0.025(3) 0.012(3) -0.003(2) 0.000(2) -0.011(2)
N2B 0.020(2) 0.033(3) 0.044(3) -0.011(2) 0.0066(18) -0.0107(18)
N3B 0.016(2) 0.023(3) 0.015(2) -0.0057(19) 0.0016(16) -0.0046(17)
C4B 0.025(3) 0.021(3) 0.016(3) -0.006(2) 0.002(2) -0.009(2)
C5B 0.026(3) 0.021(3) 0.018(3) -0.001(2) 0.003(2) -0.005(2)
C6B 0.031(3) 0.032(3) 0.011(3) -0.004(2) 0.000(2) -0.010(2)
O6B 0.0308(18) 0.043(2) 0.031(2) -0.0058(18) 0.0066(15) -0.0253(16)
N7B 0.035(2) 0.030(3) 0.020(2) -0.006(2) 0.0020(18) -0.016(2)
C7B 0.053(3) 0.028(3) 0.033(3) -0.001(3) 0.004(2) -0.028(3)
C8B 0.038(3) 0.027(3) 0.030(3) -0.006(3) 0.004(2) -0.005(2)
N9B 0.030(2) 0.020(2) 0.036(3) -0.007(2) 0.0074(18) -0.0082(19)
Cl1 0.0297(6) 0.0192(7) 0.0233(7) -0.0029(5) -0.0004(5) -0.0005(5)
O11 0.0285(17) 0.029(2) 0.029(2) -0.0078(16) 0.0050(14) -0.0015(15)
O12 0.0337(17) 0.024(2) 0.0201(18) 0.0018(15) 0.0023(13) -0.0069(14)
O13 0.042(2) 0.052(3) 0.048(2) -0.023(2) -0.0207(17) 0.0286(19)
O14 0.081(3) 0.034(2) 0.043(2) -0.0078(19) 0.0152(19) -0.035(2)
Cl2 0.0253(6) 0.0405(9) 0.0327(8) -0.0164(6) -0.0002(5) -0.0062(6)
O21 0.0349(19) 0.034(2) 0.046(2) -0.0216(18) -0.0037(16) -0.0074(16)
O22 0.0193(18) 0.054(3) 0.070(3) -0.027(2) 0.0031(17) -0.0093(17)
O23 0.0365(19) 0.042(3) 0.048(2) -0.012(2) -0.0128(17) 0.0073(17)
O24 0.049(2) 0.067(3) 0.026(2) -0.022(2) 0.0028(16) -0.0095(19)
O1W 0.047(2) 0.041(3) 0.068(3) -0.032(2) 0.0203(18) -0.0177(18)
O2W 0.0342(19) 0.034(2) 0.051(2) -0.0128(19) 0.0064(16) 0.0036(16)
O3W 0.073(3) 0.089(4) 0.051(3) -0.030(2) 0.018(2) -0.064(2)

loop_
_atom_type_symbol
_atom_type_description
_atom_type_scat_dispersion_real
_atom_type_scat_dispersion_imag
_atom_type_scat_source
C C 0.0033 0.0016 'International Tables Vol C Tables 4.2.6.8 and 6.1.1.4'
H H 0 0 'International Tables Vol C Tables 4.2.6.8 and 6.1.1.4'
N N 0.0061 0.0033 'International Tables Vol C Tables 4.2.6.8 and 6.1.1.4'
O O 0.0106 0.006 'International Tables Vol C Tables 4.2.6.8 and 6.1.1.4'
Cl Cl 0.1484 0.1585 'International Tables Vol C Tables 4.2.6.8 and 6.1.1.4'
Pt Pt -1.7033 8.3905 'International Tables Vol C Tables 4.2.6.8 and 6.1.1.4'

loop_
_geom_angle_atom_site_label_1
_geom_angle_atom_site_label_2
_geom_angle_atom_site_label_3
_geom_angle
N9A Pt1 N12 89.21(14)
N9A Pt1 N3B 176.73(17)
N12 Pt1 N3B 90.78(13)
N9A Pt1 N11 88.89(14)
N12 Pt1 N11 177.12(14)
N3B Pt1 N11 91.24(14)
Pt1 N11 H111 109.5
Pt1 N11 H112 109.5
H111 N11 H112 109.5
Pt1 N11 H113 109.5
H111 N11 H113 109.5
H112 N11 H113 109.5
Pt1 N12 H121 109.5
Pt1 N12 H122 109.5
H121 N12 H122 109.5
Pt1 N12 H123 109.5
H121 N12 H123 109.5
H122 N12 H123 109.5
C2A N1A C6A 126.5(4)
C2A N1A H1A 116.8
C6A N1A H1A 116.8
N2A C2A N3A 119.5(5)
N2A C2A N1A 117.9(4)
N3A C2A N1A 122.6(5)
C2A N2A H21A 120
C2A N2A H22A 120
H21A N2A H22A 120
C2A N3A C4A 113.5(4)
N3A C4A N9A 125.0(4)
N3A C4A C5A 127.2(4)
N9A C4A C5A 107.8(5)
N7A C5A C4A 107.2(4)
N7A C5A C6A 132.1(5)
C4A C5A C6A 120.6(5)
O6A C6A N1A 121.1(4)
O6A C6A C5A 129.3(5)
N1A C6A C5A 109.6(4)
C8A N7A C5A 107.6(4)
C8A N7A C7A 124.4(4)
C5A N7A C7A 128.0(4)
N7A C7A H71A 109.5
N7A C7A H72A 109.5
H71A C7A H72A 109.5
N7A C7A H73A 109.5
H71A C7A H73A 109.5
H72A C7A H73A 109.5
N7A C8A N9A 110.1(4)
N7A C8A H8A 124.9
N9A C8A H8A 124.9
C8A N9A C4A 107.3(4)
C8A N9A Pt1 125.9(3)
C4A N9A Pt1 126.8(4)
C2B N1B C6B 126.3(4)
C2B N1B H1B 116.9
C6B N1B H1B 116.9
N3B C2B N2B 121.9(4)
N3B C2B N1B 122.1(5)
N2B C2B N1B 116.0(4)
C2B N2B H21B 120
C2B N2B H22B 120
H21B N2B H22B 120
C2B N3B C4B 114.8(4)
C2B N3B Pt1 121.9(4)
C4B N3B Pt1 123.3(3)
N9B C4B C5B 111.2(5)
N9B C4B N3B 124.9(4)
C5B C4B N3B 123.9(4)
C4B C5B N7B 105.6(4)
C4B C5B C6B 122.0(5)
N7B C5B C6B 132.2(4)
O6B C6B N1B 119.3(4)
O6B C6B C5B 129.8(5)
N1B C6B C5B 110.9(4)
C8B N7B C5B 105.5(4)
C8B N7B C7B 127.2(4)
C5B N7B C7B 127.1(4)
N7B C7B H71B 109.5
N7B C7B H72B 109.5
H71B C7B H72B 109.5
N7B C7B H73B 109.5
H71B C7B H73B 109.5
H72B C7B H73B 109.5
N9B C8B N7B 114.0(4)
N9B C8B H8B 123
N7B C8B H8B 123
C8B N9B C4B 103.7(4)
O13 Cl1 O12 109.91(19)
O13 Cl1 O11 110.3(2)
O12 Cl1 O11 110.02(19)
O13 Cl1 O14 110.2(2)
O12 Cl1 O14 108.1(2)
O11 Cl1 O14 108.2(2)
O23 Cl2 O24 109.8(2)
O23 Cl2 O22 109.8(2)
O24 Cl2 O22 109.9(2)
O23 Cl2 O21 109.1(2)
O24 Cl2 O21 110.1(2)
O22 Cl2 O21 108.0(2)
H1W O1W H2W 107.7
H3W O2W H4W 107.7
H5W O3W H6W 107.7

loop_
_geom_bond_atom_site_label_1
_geom_bond_atom_site_label_2
_geom_bond_distance
Pt1 N9A 2.001(4)
Pt1 N12 2.029(3)
Pt1 N3B 2.032(3)
Pt1 N11 2.046(3)
N11 H111 0.91
N11 H112 0.91
N11 H113 0.91
N12 H121 0.91
N12 H122 0.91
N12 H123 0.91
N1A C2A 1.373(6)
N1A C6A 1.404(6)
N1A H1A 0.88
C2A N2A 1.325(6)
C2A N3A 1.325(5)
N2A H21A 0.88
N2A H22A 0.88
N3A C4A 1.341(6)
C4A N9A 1.360(5)
C4A C5A 1.383(6)
C5A N7A 1.363(6)
C5A C6A 1.421(5)
C6A O6A 1.217(5)
N7A C8A 1.340(5)
N7A C7A 1.480(6)
C7A H71A 0.98
C7A H72A 0.98
C7A H73A 0.98
C8A N9A 1.345(6)
C8A H8A 0.95
N1B C2B 1.369(5)
N1B C6B 1.385(6)
N1B H1B 0.88
C2B N3B 1.319(5)
C2B N2B 1.322(6)
N2B H21B 0.88
N2B H22B 0.88
N3B C4B 1.380(6)
C4B N9B 1.351(6)
C4B C5B 1.376(6)
C5B N7B 1.379(6)
C5B C6B 1.399(6)
C6B O6B 1.237(5)
N7B C8B 1.341(5)
N7B C7B 1.453(5)
C7B H71B 0.98
C7B H72B 0.98
C7B H73B 0.98
C8B N9B 1.327(6)
C8B H8B 0.95
Cl1 O13 1.411(3)
Cl1 O12 1.429(3)
Cl1 O11 1.432(3)
Cl1 O14 1.436(4)
Cl2 O23 1.430(3)
Cl2 O24 1.441(3)
Cl2 O22 1.443(3)
Cl2 O21 1.461(4)
O1W H1W 0.85
O1W H2W 0.8499
O2W H3W 0.85
O2W H4W 0.85
O3W H5W 0.8501
O3W H6W 0.85

loop_
_geom_torsion_atom_site_label_1
_geom_torsion_atom_site_label_2
_geom_torsion_atom_site_label_3
_geom_torsion_atom_site_label_4
_geom_torsion
C6A N1A C2A N2A 179.9(4)
C6A N1A C2A N3A 1.7(7)
N2A C2A N3A C4A -178.9(4)
N1A C2A N3A C4A -0.7(6)
C2A N3A C4A N9A 179.9(4)
C2A N3A C4A C5A -0.5(7)
N3A C4A C5A N7A -179.1(5)
N9A C4A C5A N7A 0.5(5)
N3A C4A C5A C6A 0.8(7)
N9A C4A C5A C6A -179.6(4)
C2A N1A C6A O6A 179.5(4)
C2A N1A C6A C5A -1.3(6)
N7A C5A C6A O6A -1.0(8)
C4A C5A C6A O6A 179.2(5)
N7A C5A C6A N1A 179.9(5)
C4A C5A C6A N1A 0.2(6)
C4A C5A N7A C8A 0.5(5)
C6A C5A N7A C8A -179.3(4)
C4A C5A N7A C7A -178.7(4)
C6A C5A N7A C7A 1.5(8)
C5A N7A C8A N9A -1.3(5)
C7A N7A C8A N9A 177.9(4)
N7A C8A N9A C4A 1.7(5)
N7A C8A N9A Pt1 179.3(3)
N3A C4A N9A C8A 178.3(5)
C5A C4A N9A C8A -1.3(5)
N3A C4A N9A Pt1 0.6(7)
C5A C4A N9A Pt1 -179.0(3)
N12 Pt1 N9A C8A -94.3(4)
N11 Pt1 N9A C8A 87.9(4)
N12 Pt1 N9A C4A 83.0(4)
N11 Pt1 N9A C4A -94.9(4)
C6B N1B C2B N3B -1.0(7)
C6B N1B C2B N2B -179.6(4)
N2B C2B N3B C4B 179.3(4)
N1B C2B N3B C4B 0.8(6)
N2B C2B N3B Pt1 -1.7(6)
N1B C2B N3B Pt1 179.8(3)
N12 Pt1 N3B C2B 94.7(3)
N11 Pt1 N3B C2B -87.4(4)
N12 Pt1 N3B C4B -86.4(4)
N11 Pt1 N3B C4B 91.5(4)
C2B N3B C4B N9B 177.4(4)
Pt1 N3B C4B N9B -1.6(6)
C2B N3B C4B C5B -1.7(7)
Pt1 N3B C4B C5B 179.4(3)
N9B C4B C5B N7B -0.3(6)
N3B C4B C5B N7B 178.8(4)
N9B C4B C5B C6B -176.4(4)
N3B C4B C5B C6B 2.7(7)
C2B N1B C6B O6B -179.1(4)
C2B N1B C6B C5B 1.8(6)
C4B C5B C6B O6B 178.5(5)
N7B C5B C6B O6B 3.5(9)
C4B C5B C6B N1B -2.5(6)
N7B C5B C6B N1B -177.5(5)
C4B C5B N7B C8B 0.1(5)
C6B C5B N7B C8B 175.6(5)
C4B C5B N7B C7B 174.4(4)
C6B C5B N7B C7B -10.0(8)
C5B N7B C8B N9B 0.2(5)
C7B N7B C8B N9B -174.1(4)
N7B C8B N9B C4B -0.4(5)
C5B C4B N9B C8B 0.4(5)
N3B C4B N9B C8B -178.7(4)
